data_1100281
loop_
_publ_author_name
'Harms, K.'
'Sheldrick, G. M.'
'Br\"uggemann, K.'
'Tietze, L. F.'

_publ_section_title
;
 Structure of an unexpected indole photolysis product
;
_journal_coden_ASTM ACSCEE
_journal_issue 9
_journal_name_full
;
 Acta Crystallographica, Section C: Crystal Structure Communications
;
_journal_page_first 1264
_journal_page_last 1266
_journal_paper_doi 10.1107/S010827018609265X
_journal_volume 42
_journal_year 1986
_chemical_formula_sum 'C30 H32 N4 O4'
_space_group_IT_number 2
_symmetry_cell_setting triclinic
_symmetry_Int_Tables_number 2
_symmetry_space_group_name_Hall '-P 1'
_symmetry_space_group_name_H-M 'P -1'
_cell_angle_alpha 97.53(4)
_cell_angle_beta 101.65(4)
_cell_angle_gamma 113.84(3)
_cell_formula_units_Z 2
_cell_length_a 10.340(5)
_cell_length_b 10.809(5)
_cell_length_c 13.613(1)
_cod_database_code 1100281

loop_
_symmetry_equiv_pos_site_id
_symmetry_equiv_pos_as_xyz
1 x,y,z
2 -x,-y,-z

loop_
_atom_site_label
_atom_site_type_symbol
_atom_site_fract_x
_atom_site_fract_y
_atom_site_fract_z
C1 C 0.6946(3) 0.5380(3) 0.0553(2)
C2 C 0.7206(3) 0.5570(3) -0.0381(2)
C3 C 0.7866(3) 0.4870(3) -0.0860(2)
C4 C 0.8261(3) 0.3953(3) -0.0431(2)
C41 C 0.8002(3) 0.3752(3) 0.0510(2)
N5 N 0.8271(2) 0.2903(2) 0.1103(2)
C51 C 0.7879(3) 0.3117(2) 0.2003(2)
C52 C 0.7942(3) 0.2316(2) 0.2819(2)
C6 C 0.9484(3) 0.2745(2) 0.3534(2)
C7 C 0.9673(3) 0.2846(2) 0.4558(2)
N8 N 0.8586(2) 0.2568(2) 0.5023(1)
C9 C 0.8822(3) 0.2451(3) 0.6097(2)
C10 C 0.7898(3) 0.2914(3) 0.6629(2)
C101 C 0.6362(3) 0.2315(2) 0.5948(2)
C102 C 0.4993(3) 0.2073(2) 0.6182(2)
C11 C 0.4576(3) 0.2208(3) 0.7089(2)
C12 C 0.3115(3) 0.1823(3) 0.7027(2)
C13 C 0.2057(3) 0.1334(3) 0.6072(2)
C14 C 0.2427(3) 0.1196(3) 0.5163(2)
C141 C 0.3894(3) 0.1528(2) 0.5220(2)
N15 N 0.4555(2) 0.1420(2) 0.4459(2)
C151 C 0.6037(2) 0.1886(2) 0.4908(2)
C152 C 0.7081(2) 0.1864(2) 0.4311(2)
N16 N 0.6966(2) 0.2486(2) 0.3431(1)
C17 C 0.7271(3) 0.3961(2) 0.3752(2)
C18 C 0.6729(3) 0.4442(3) 0.2822(2)
C181 C 0.7306(3) 0.4041(2) 0.1972(2)
C182 C 0.7363(3) 0.4471(2) 0.1025(2)
C19 C 1.0719(3) 0.2948(3) 0.3115(2)
O20 O 1.2036(2) 0.3643(2) 0.3835(1)
C21 C 1.3316(3) 0.3860(4) 0.3489(3)
O22 O 1.0622(2) 0.2542(2) 0.2210(1)
C1' C 1.0016(3) 0.0867(4) 0.8659(3)
C2' C 0.8390(3) 0.0190(3) 0.8392(2)
O3' O 0.7898(2) -0.0057(2) 0.9208(2)
C4' C 0.6311(3) -0.0739(4) 0.9030(3)
C5' C 0.6015(4) -0.1128(4) 0.9984(3)
O6' O 0.7603(3) -0.0126(3) 0.7540(2)
H1 H 0.64860 0.58640 0.08780
H2 H 0.69280 0.61970 -0.07070
H3 H 0.80500 0.50330 -0.15060
H4 H 0.87030 0.34630 -0.07710
H5 H 0.8845(21) 0.2561(20) 0.1078(15)
H52 H 0.76320 0.13670 0.24760
H7 H 1.06530 0.31340 0.49850
H91 H 0.85710 0.14970 0.61090
H92 H 0.98430 0.30200 0.64620
H101 H 0.83120 0.39120 0.67850
H102 H 0.78880 0.26040 0.72580
H11 H 0.53010 0.25620 0.77490
H12 H 0.28220 0.18960 0.76490
H13 H 0.10480 0.10870 0.60500
H14 H 0.16960 0.08810 0.45090
H15 H 0.4130(27) 0.1074(25) 0.3823(19)
H152 H 0.68360 0.09120 0.40200
H171 H 0.67720 0.40560 0.42590
H172 H 0.83130 0.45230 0.40430
H181 H 0.70850 0.54340 0.30000
H182 H 0.56720 0.40010 0.26030
H211 H 1.41280 0.41580 0.40950
H212 H 1.35000 0.45790 0.31150
H213 H 1.32070 0.30270 0.30580
H11' H 1.03950 0.13110 0.81450
H12' H 1.03400 0.01630 0.87530
H13' H 1.03690 0.15470 0.93000
H41' H 0.59040 -0.01130 0.88590
H42' H 0.58800 -0.15560 0.84750
H51' H 0.49750 -0.15530 0.99080
H52' H 0.64860 -0.02820 1.05160
H53' H 0.64140 -0.17550 1.01680

loop_
_atom_type_symbol
_atom_type_radius_bond
C 0.68
H 0.23
N 0.68
O 0.68
